data_2212612
loop_
_publ_author_name
'H\"okelek, Tuncer'
'Sefero\(glu, Zeynel'
'\,Sahin, Ertan'
'Ertan, Nermin'

_publ_section_title 5-[(5-Methylthiazol-2-yl)diazenyl]pyrimidine-2,4,6(1<i>H</i>,3<i>H</i>,5<i>H</i>)-trione
_journal_coeditor_code IM2004
_journal_issue 3
_journal_name_full 'Acta Crystallographica Section E'
_journal_page_first o1506
_journal_page_last o1508
_journal_paper_doi 10.1107/S1600536807009051
_journal_volume 63
_journal_year 2007
_chemical_formula_iupac 'C8 H7 N5 O3 S'
_chemical_formula_moiety 'C8 H7 N5 O3 S'
_chemical_formula_sum 'C8 H7 N5 O3 S'
_chemical_formula_weight 253.24
_chemical_name_systematic
;
5-[(5-Methylthiazol-2-yl)diazenyl]pyrimidine-2,4,6(1H,3H,5H)-trione
;
_space_group_IT_number 14
_symmetry_cell_setting monoclinic
_symmetry_space_group_name_Hall '-P 2ybc'
_symmetry_space_group_name_H-M 'P 1 21/c 1'
_atom_sites_solution_hydrogens geom
_atom_sites_solution_primary direct
_atom_sites_solution_secondary difmap
_audit_creation_method SHELXL97
_cell_angle_alpha 90.00
_cell_angle_beta 116.321(7)
_cell_angle_gamma 90.00
_cell_formula_units_Z 4
_cell_length_a 13.092(2)
_cell_length_b 7.0989(9)
_cell_length_c 12.913(2)
_cell_measurement_reflns_used 4440
_cell_measurement_temperature 294(2)
_cell_measurement_theta_max 30.5407
_cell_measurement_theta_min 2.9696
_cell_volume 1075.7(3)
_computing_cell_refinement CrystalClear
_computing_data_collection 'CrystalClear (Rigaku/MSC, 2005)'
_computing_data_reduction CrystalClear
_computing_molecular_graphics 'ORTEP-3 for Windows (Farrugia, 1997)'
_computing_publication_material 'WinGX (Farrugia, 1999)'
_computing_structure_refinement 'SHELXL97 (Sheldrick, 1997)'
_computing_structure_solution 'SHELXS97 (Sheldrick, 1997)'
_diffrn_ambient_temperature 294(2)
_diffrn_measured_fraction_theta_full 0.987
_diffrn_measured_fraction_theta_max 0.987
_diffrn_measurement_device_type 'Rigaku R-AXIS RAPID-S'
_diffrn_measurement_method \w
_diffrn_radiation_monochromator graphite
_diffrn_radiation_source 'fine-focus sealed tube'
_diffrn_radiation_type MoK\a
_diffrn_radiation_wavelength 0.71073
_diffrn_reflns_av_R_equivalents 0.0542
_diffrn_reflns_av_sigmaI/netI 0.0726
_diffrn_reflns_limit_h_max 18
_diffrn_reflns_limit_h_min -18
_diffrn_reflns_limit_k_max 10
_diffrn_reflns_limit_k_min -9
_diffrn_reflns_limit_l_max 18
_diffrn_reflns_limit_l_min -18
_diffrn_reflns_number 28688
_diffrn_reflns_theta_full 30.66
_diffrn_reflns_theta_max 30.66
_diffrn_reflns_theta_min 3.16
_diffrn_standards_decay_% 0
_diffrn_standards_interval_time 0
_diffrn_standards_number 0
_exptl_absorpt_coefficient_mu 0.306
_exptl_absorpt_correction_type none
_exptl_crystal_colour orange
_exptl_crystal_density_diffrn 1.564
_exptl_crystal_density_method 'not measured'
_exptl_crystal_description block
_exptl_crystal_F_000 520
_exptl_crystal_size_max 0.35
_exptl_crystal_size_mid 0.20
_exptl_crystal_size_min 0.15
_refine_diff_density_max 0.661
_refine_diff_density_min -0.544
_refine_ls_extinction_method none
_refine_ls_goodness_of_fit_ref 1.139
_refine_ls_hydrogen_treatment mixed
_refine_ls_matrix_type full
_refine_ls_number_parameters 163
_refine_ls_number_reflns 3294
_refine_ls_number_restraints 2
_refine_ls_restrained_S_all 1.139
_refine_ls_R_factor_all 0.1478
_refine_ls_R_factor_gt 0.1064
_refine_ls_shift/su_max 0.000
_refine_ls_shift/su_mean 0.000
_refine_ls_structure_factor_coef Fsqd
_refine_ls_weighting_details 'calc w = 1/[\s^2^(Fo^2^)+(0.1678P)^2^+0.1113P] where P=(Fo^2^+2Fc^2^)/3'
_refine_ls_weighting_scheme calc
_refine_ls_wR_factor_gt 0.3017
_refine_ls_wR_factor_ref 0.3406
_reflns_number_gt 2154
_reflns_number_total 3294
_reflns_threshold_expression I>2\s(I)
_cod_data_source_file im2004.cif
_cod_data_source_block I
_cod_original_sg_symbol_H-M 'P 21/c'
_cod_database_code 2212612
_cod_database_fobs_code 2212612

loop_
_symmetry_equiv_pos_as_xyz
'x, y, z'
'-x, y+1/2, -z+1/2'
'-x, -y, -z'
'x, -y-1/2, z-1/2'

loop_
_atom_site_type_symbol
_atom_site_label
_atom_site_fract_x
_atom_site_fract_y
_atom_site_fract_z
_atom_site_U_iso_or_equiv
_atom_site_adp_type
_atom_site_calc_flag
_atom_site_refinement_flags
_atom_site_occupancy
S S1 0.37726(9) 0.23263(15) 0.03524(8) 0.0671(4) Uani d . 1
O O1 0.2817(3) -0.3123(5) -0.2114(3) 0.0797(9) Uani d . 1
O O2 0.0564(3) -0.7936(4) -0.2091(3) 0.0770(9) Uani d . 1
O O3 0.0793(3) -0.2922(4) 0.0151(3) 0.0725(8) Uani d . 1
N N1 0.2537(3) 0.2369(4) 0.1443(3) 0.0625(8) Uani d . 1
N N2 0.2224(3) -0.0299(5) 0.0301(3) 0.0616(8) Uani d . 1
N N3 0.2420(3) -0.1211(4) -0.0487(3) 0.0583(7) Uani d . 1
N N4 0.1665(3) -0.5484(5) -0.2112(3) 0.0612(8) Uani d D 1
H H41 0.192(4) -0.609(6) -0.253(3) 0.079(13) Uiso d D 1
N N5 0.0725(3) -0.5440(4) -0.0942(3) 0.0586(8) Uani d D 1
H H51 0.025(3) -0.602(5) -0.075(4) 0.085(15) Uiso d D 1
C C1 0.2765(3) 0.1377(6) 0.0721(3) 0.0588(9) Uani d . 1
C C2 0.3170(3) 0.4032(5) 0.1712(3) 0.0649(9) Uani d . 1
H H2 0.3107 0.4934 0.2204 0.078 Uiso calc R 1
C C3 0.3879(3) 0.4254(5) 0.1217(3) 0.0653(10) Uani d . 1
C C4 0.1908(3) -0.2806(5) -0.0883(3) 0.0552(8) Uani d . 1
H H4 0.1278 -0.2138 -0.1503 0.066 Uiso calc R 1
C C5 0.2180(3) -0.3760(5) -0.1750(3) 0.0583(9) Uani d . 1
C C6 0.0960(3) -0.6400(6) -0.1750(3) 0.0600(9) Uani d . 1
C C7 0.1099(3) -0.3692(6) -0.0524(3) 0.0598(9) Uani d . 1
C C8 0.4671(4) 0.5860(6) 0.1347(4) 0.0826(13) Uani d . 1
H H8A 0.4532 0.6865 0.1765 0.124 Uiso calc R 1
H H8B 0.4543 0.6303 0.0596 0.124 Uiso calc R 1
H H8C 0.5445 0.5440 0.1762 0.124 Uiso calc R 1

loop_
_atom_site_aniso_label
_atom_site_aniso_U_11
_atom_site_aniso_U_22
_atom_site_aniso_U_33
_atom_site_aniso_U_12
_atom_site_aniso_U_13
_atom_site_aniso_U_23
S1 0.0795(8) 0.0753(8) 0.0595(6) -0.0113(5) 0.0426(5) -0.0054(4)
O1 0.105(2) 0.0856(19) 0.0773(19) -0.0128(17) 0.0665(17) -0.0054(16)
O2 0.097(2) 0.0778(19) 0.0672(18) -0.0196(16) 0.0458(16) -0.0164(14)
O3 0.090(2) 0.0817(18) 0.0692(17) -0.0189(15) 0.0569(16) -0.0152(14)
N1 0.076(2) 0.0658(19) 0.0560(17) -0.0021(15) 0.0388(16) 0.0005(13)
N2 0.078(2) 0.0658(18) 0.0515(16) -0.0104(15) 0.0384(15) -0.0053(13)
N3 0.0721(18) 0.0641(18) 0.0492(15) -0.0005(15) 0.0366(14) 0.0004(13)
N4 0.079(2) 0.0673(19) 0.0495(15) -0.0011(15) 0.0395(15) -0.0046(13)
N5 0.0686(18) 0.0688(19) 0.0472(15) -0.0078(15) 0.0338(14) -0.0030(13)
C1 0.067(2) 0.070(2) 0.0473(18) -0.0034(17) 0.0321(16) 0.0015(15)
C2 0.084(3) 0.058(2) 0.056(2) 0.0001(18) 0.0339(18) -0.0011(16)
C3 0.072(2) 0.069(2) 0.059(2) -0.0020(18) 0.0322(18) 0.0006(17)
C4 0.063(2) 0.062(2) 0.0462(17) -0.0016(15) 0.0292(15) 0.0019(13)
C5 0.073(2) 0.063(2) 0.0488(18) -0.0039(17) 0.0366(17) -0.0011(14)
C6 0.067(2) 0.069(2) 0.0483(18) 0.0001(17) 0.0295(16) -0.0003(15)
C7 0.074(2) 0.070(2) 0.0437(17) -0.0056(17) 0.0332(16) -0.0005(14)
C8 0.086(3) 0.075(3) 0.085(3) -0.019(2) 0.037(2) -0.004(2)

loop_
_atom_type_symbol
_atom_type_description
_atom_type_scat_dispersion_real
_atom_type_scat_dispersion_imag
_atom_type_scat_source
C C 0.0030 0.0020 'International Tables Vol C Tables 4.2.6.8 and 6.1.1.4'
H H 0.0000 0.0000 'International Tables Vol C Tables 4.2.6.8 and 6.1.1.4'
N N 0.0060 0.0030 'International Tables Vol C Tables 4.2.6.8 and 6.1.1.4'
O O 0.0110 0.0060 'International Tables Vol C Tables 4.2.6.8 and 6.1.1.4'
S S 0.1250 0.1230 'International Tables Vol C Tables 4.2.6.8 and 6.1.1.4'

loop_
_geom_angle_atom_site_label_1
_geom_angle_atom_site_label_2
_geom_angle_atom_site_label_3
_geom_angle
C1 S1 C3 89.03(18)
C1 N1 C2 109.6(3)
N3 N2 C1 119.2(3)
C4 N3 N2 119.1(3)
C6 N4 C5 127.6(3)
C6 N4 H41 119(3)
C5 N4 H41 113(3)
C7 N5 C6 125.9(3)
C7 N5 H51 120(3)
C6 N5 H51 114(3)
N1 C1 N2 120.7(3)
N1 C1 S1 115.6(3)
N2 C1 S1 123.7(3)
C3 C2 N1 116.0(3)
C3 C2 H2 122.0
N1 C2 H2 122.0
C2 C3 C8 128.5(4)
C2 C3 S1 109.8(3)
C8 C3 S1 121.8(3)
N3 C4 C7 124.5(3)
N3 C4 C5 116.2(3)
C7 C4 C5 119.4(3)
N3 C4 H4 90.0
C7 C4 H4 90.0
C5 C4 H4 90.0
O1 C5 N4 121.3(3)
O1 C5 C4 124.1(4)
N4 C5 C4 114.7(3)
O2 C6 N4 123.5(3)
O2 C6 N5 121.0(3)
N4 C6 N5 115.5(3)
O3 C7 N5 120.8(3)
O3 C7 C4 122.4(4)
N5 C7 C4 116.7(3)
C3 C8 H8A 109.5
C3 C8 H8B 109.5
H8A C8 H8B 109.5
C3 C8 H8C 109.5
H8A C8 H8C 109.5
H8B C8 H8C 109.5

loop_
_geom_bond_atom_site_label_1
_geom_bond_atom_site_label_2
_geom_bond_distance
S1 C1 1.726(4)
S1 C3 1.732(4)
O3 C7 1.237(4)
N1 C1 1.304(5)
N1 C2 1.395(5)
N2 N3 1.324(4)
N2 C1 1.368(5)
N4 C6 1.369(5)
N4 C5 1.376(5)
N4 H41 0.87(5)
N5 C7 1.355(5)
N5 C6 1.390(5)
N5 H51 0.87(4)
C2 H2 0.9300
C3 C2 1.350(5)
C3 C8 1.500(6)
C4 N3 1.299(5)
C4 C7 1.473(5)
C4 C5 1.481(5)
C4 H4 0.9800
C5 O1 1.211(4)
C6 O2 1.204(5)
C8 H8A 0.9600
C8 H8B 0.9600
C8 H8C 0.9600

loop_
_geom_hbond_atom_site_label_D
_geom_hbond_atom_site_label_H
_geom_hbond_atom_site_label_A
_geom_hbond_site_symmetry_A
_geom_hbond_distance_DH
_geom_hbond_distance_HA
_geom_hbond_distance_DA
_geom_hbond_angle_DHA
_geom_hbond_publ_flag
N4 H41 N1 4 0.87(5) 2.05(5) 2.910(5) 177(4) yes
N5 H51 O3 3_545 0.87(4) 1.99(4) 2.853(6) 172(3) yes

loop_
_geom_torsion_atom_site_label_1
_geom_torsion_atom_site_label_2
_geom_torsion_atom_site_label_3
_geom_torsion_atom_site_label_4
_geom_torsion
C3 S1 C1 N1 -1.3(3)
C3 S1 C1 N2 178.6(3)
C1 S1 C3 C2 0.5(3)
C1 S1 C3 C8 -179.9(4)
C2 N1 C1 N2 -178.2(3)
C2 N1 C1 S1 1.8(4)
C1 N1 C2 C3 -1.4(5)
N3 N2 C1 N1 175.6(3)
N3 N2 C1 S1 -4.3(5)
C1 N2 N3 C4 179.8(3)
C6 N4 C5 O1 177.7(4)
C6 N4 C5 C4 -1.1(6)
C5 N4 C6 O2 -178.1(4)
C5 N4 C6 N5 1.6(6)
C7 N5 C6 O2 -178.1(4)
C7 N5 C6 N4 2.2(6)
C6 N5 C7 O3 176.4(4)
C6 N5 C7 C4 -5.8(6)
C8 C3 C2 N1 -179.2(4)
S1 C3 C2 N1 0.4(5)
C7 C4 N3 N2 0.6(6)
C5 C4 N3 N2 -179.2(3)
N3 C4 C5 O1 -1.7(6)
C7 C4 C5 O1 178.5(4)
N3 C4 C5 N4 177.1(3)
C7 C4 C5 N4 -2.7(5)
N3 C4 C7 O3 3.9(6)
C5 C4 C7 O3 -176.3(4)
N3 C4 C7 N5 -174.0(3)
C5 C4 C7 N5 5.9(5)

loop_
_cod_related_entry_id
_cod_related_entry_database
_cod_related_entry_code
1 ChemSpider 30655182
